data_1504884
loop_
_publ_author_name
'Darses, Benjamin'
'Milet, Anne'
'Philouze, Christian'
'Greene, Andrew E.'
'Poisson, Jean-Fran\,cois'

_publ_section_title
;
 Ynol ethers from dichloroenol ethers: mechanistic elucidation through
 35Cl labeling.
;
_journal_issue 20
_journal_name_full 'Organic letters'
_journal_page_first 4445
_journal_page_last 4447
_journal_paper_doi 10.1021/ol801704u
_journal_volume 10
_journal_year 2008
_chemical_formula_moiety 'C15 H18 Cl2 O '
_chemical_formula_sum 'C15 H18 Cl2 O'
_chemical_formula_weight 285.21
_space_group_IT_number 5
_symmetry_cell_setting monoclinic
_symmetry_Int_Tables_number 5
_symmetry_space_group_name_Hall 'C 2y'
_symmetry_space_group_name_H-M 'C 1 2 1'
_audit_creation_date 2008-08-26
_audit_creation_method 'by teXsan v1.8'
_audit_update_record
;
?
;
_cell_angle_alpha 90
_cell_angle_beta 90.553(6)
_cell_angle_gamma 90
_cell_formula_units_Z 4
_cell_length_a 18.507(1)
_cell_length_b 7.3736(9)
_cell_length_c 10.893(1)
_cell_measurement_reflns_used 0
_cell_measurement_temperature 293
_cell_measurement_theta_max 0.0
_cell_measurement_theta_min 0.0
_cell_volume 1486.4(2)
_computing_cell_refinement 'Bruker-Enraf-Nonius kappaCCD'
_computing_data_collection 'Bruker-Enraf-Nonius kappaCCD'
_computing_data_reduction 'teXsan (MSC, 1992-1997)'
_computing_publication_material 'teXsan (MSC, 1992-1997)'
_computing_structure_refinement 'teXsan (MSC, 1992-1997)'
_computing_structure_solution SIR92
_diffrn_ambient_temperature 293
_diffrn_measurement_device_type 'Bruker-Enraf-Nonius kappaCCD'
_diffrn_measurement_method 'phi and omega scans'
_diffrn_orient_matrix_UB_11 0.00000
_diffrn_orient_matrix_UB_12 0.00000
_diffrn_orient_matrix_UB_13 0.00000
_diffrn_orient_matrix_UB_21 0.00000
_diffrn_orient_matrix_UB_22 0.00000
_diffrn_orient_matrix_UB_23 0.00000
_diffrn_orient_matrix_UB_31 0.00000
_diffrn_orient_matrix_UB_32 0.00000
_diffrn_orient_matrix_UB_33 0.00000
_diffrn_radiation_detector CCD
_diffrn_radiation_monochromator graphite
_diffrn_radiation_source 'X-ray tube'
_diffrn_radiation_type 'Mo K\a'
_diffrn_radiation_wavelength 0.71073
_diffrn_reflns_av_R_equivalents 0.09118
_diffrn_reflns_av_sigmaI/netI 0.040
_diffrn_reflns_limit_h_max 24
_diffrn_reflns_limit_h_min -24
_diffrn_reflns_limit_k_max 8
_diffrn_reflns_limit_k_min -9
_diffrn_reflns_limit_l_max 14
_diffrn_reflns_limit_l_min -12
_diffrn_reflns_number 9836
_diffrn_reflns_reduction_process 'Lp corrections applied'
_diffrn_reflns_theta_max 27.50
_diffrn_reflns_theta_min 1.87
_diffrn_standards_decay_% 0.00
_diffrn_standards_interval_count 0
_diffrn_standards_number 0
_exptl_absorpt_coefficient_mu 0.422
_exptl_absorpt_correction_type none
_exptl_crystal_colour colorless
_exptl_crystal_density_diffrn 1.274
_exptl_crystal_density_meas ?
_exptl_crystal_description 'prism fragment'
_exptl_crystal_F_000 600.00
_exptl_crystal_size_max 0.35
_exptl_crystal_size_mid 0.22
_exptl_crystal_size_min 0.12
_refine_diff_density_max 0.24
_refine_diff_density_min -0.26
_refine_ls_extinction_method none
_refine_ls_goodness_of_fit_all 1.957
_refine_ls_goodness_of_fit_ref 1.957
_refine_ls_hydrogen_treatment noref
_refine_ls_matrix_type full
_refine_ls_number_constraints 0
_refine_ls_number_parameters 163
_refine_ls_number_reflns 3038
_refine_ls_number_restraints 0
_refine_ls_R_factor_all 0.0412
_refine_ls_R_factor_gt 0.0412
_refine_ls_shift/su_max 0.1398
_refine_ls_shift/su_mean 0.0020
_refine_ls_structure_factor_coef F
_refine_ls_weighting_details 'w = 1/[\s^2^(Fo) + 0.00027|Fo|^2^]'
_refine_ls_weighting_scheme sigma
_refine_ls_wR_factor_all 0.0632
_refine_ls_wR_factor_ref 0.0632
_reflns_number_gt 3038
_reflns_number_total 1805
_reflns_threshold_expression I>2.00\s(I)
_cod_data_source_file ol801704u_si_003.cif
_cod_data_source_block BEDA-029D.1
_cod_depositor_comments
;
The following automatic conversions were performed:

'_exptl_crystal_density_meas' value 'not measured' was changed to '?'
- the value is perceived as not measured.

Automatic conversion script
Id: cif_fix_values 3008 2015-01-20 13:52:24Z robertas 
;
_cod_original_sg_symbol_H-M 'C 2        '
_cod_original_formula_sum 'C15 H18 Cl2 O '
_cod_database_code 1504884

loop_
_symmetry_equiv_pos_as_xyz
'   +x,   +y,   +z'
'   -x,   +y,   -z'
'1/2+x,1/2+y,   +z'
'1/2-x,1/2+y,   -z'

loop_
_atom_site_label
_atom_site_fract_x
_atom_site_fract_y
_atom_site_fract_z
_atom_site_U_iso_or_equiv
_atom_site_occupancy
_atom_site_adp_type
_atom_site_calc_flag
Cl(3) 0.18162(3) 0.82335(9) 0.95446(4) 0.0849(1) 1.000 Uani d
Cl(4) 0.07366(2) 0.86467(9) 0.60894(3) 0.0635(1) 1.000 Uani d
O(6) 0.21132(5) 0.7621(1) 0.72398(8) 0.0407(2) 1.000 Uani d
C(1) 0.15841(7) 0.8163(2) 0.7986(1) 0.0422(3) 1.000 Uani d
C(2) 0.09478(7) 0.8788(2) 0.7635(1) 0.0450(3) 1.000 Uani d
C(5) 0.0395(1) 0.9688(3) 0.8391(2) 0.0689(5) 1.000 Uani d
C(7) 0.23992(7) 0.5794(2) 0.7417(1) 0.0383(3) 1.000 Uani d
C(8) 0.31217(6) 0.5714(2) 0.6796(1) 0.0363(3) 1.000 Uani d
C(9) 0.34307(8) 0.3785(2) 0.6951(1) 0.0453(3) 1.000 Uani d
C(10) 0.2918(1) 0.2351(2) 0.6453(2) 0.0589(4) 1.000 Uani d
C(11) 0.2179(1) 0.2509(2) 0.7033(2) 0.0629(4) 1.000 Uani d
C(12) 0.18727(8) 0.4404(2) 0.6897(2) 0.0525(4) 1.000 Uani d
C(13) 0.36582(6) 0.7128(2) 0.7229(1) 0.0390(3) 1.000 Uani d
C(14) 0.37174(8) 0.7654(2) 0.8442(1) 0.0566(4) 1.000 Uani d
C(15) 0.4229(1) 0.8929(3) 0.8803(2) 0.0706(5) 1.000 Uani d
C(16) 0.46864(9) 0.9679(2) 0.7960(2) 0.0737(5) 1.000 Uani d
C(17) 0.4636(1) 0.9155(3) 0.6770(2) 0.0770(5) 1.000 Uani d
C(18) 0.41282(8) 0.7904(2) 0.6395(1) 0.0553(4) 1.000 Uani d
H(1) 0.0596 0.9973 0.9174 0.083 1.000 Uiso c
H(2) 0.0240 1.0771 0.7997 0.083 1.000 Uiso c
H(3) -0.0006 0.8899 0.8490 0.083 1.000 Uiso c
H(4) 0.2465 0.5578 0.8271 0.046 1.000 Uiso c
H(5) 0.3040 0.5906 0.5943 0.044 1.000 Uiso c
H(6) 0.3514 0.3563 0.7800 0.054 1.000 Uiso c
H(7) 0.3874 0.3708 0.6524 0.054 1.000 Uiso c
H(8) 0.2869 0.2501 0.5590 0.071 1.000 Uiso c
H(9) 0.3111 0.1185 0.6626 0.071 1.000 Uiso c
H(10) 0.2220 0.2226 0.7882 0.076 1.000 Uiso c
H(11) 0.1859 0.1674 0.6646 0.076 1.000 Uiso c
H(12) 0.1429 0.4480 0.7327 0.063 1.000 Uiso c
H(13) 0.1789 0.4652 0.6052 0.063 1.000 Uiso c
H(14) 0.3405 0.7139 0.9035 0.068 1.000 Uiso c
H(15) 0.4262 0.9286 0.9639 0.085 1.000 Uiso c
H(16) 0.5035 1.0555 0.8208 0.088 1.000 Uiso c
H(17) 0.4955 0.9660 0.6185 0.092 1.000 Uiso c
H(18) 0.4099 0.7567 0.5555 0.066 1.000 Uiso c

loop_
_atom_site_aniso_label
_atom_site_aniso_U_11
_atom_site_aniso_U_22
_atom_site_aniso_U_33
_atom_site_aniso_U_12
_atom_site_aniso_U_13
_atom_site_aniso_U_23
Cl(3) 0.0909(3) 0.1194(3) 0.0440(2) 0.0379(3) -0.0134(2) -0.0186(2)
Cl(4) 0.0485(2) 0.0884(3) 0.0535(2) 0.0062(2) -0.0112(1) 0.0060(2)
O(6) 0.0313(4) 0.0426(4) 0.0481(5) 0.0030(3) 0.0011(3) 0.0044(3)
C(1) 0.0407(6) 0.0433(6) 0.0426(5) -0.0001(5) -0.0018(5) -0.0001(5)
C(2) 0.0383(6) 0.0464(7) 0.0503(6) -0.0023(5) 0.0020(5) 0.0030(5)
C(5) 0.0505(8) 0.076(1) 0.080(1) 0.0144(8) 0.0125(8) -0.0029(8)
C(7) 0.0358(6) 0.0370(5) 0.0420(6) -0.0006(4) -0.0016(4) 0.0033(4)
C(8) 0.0351(6) 0.0379(5) 0.0357(5) -0.0002(4) -0.0027(4) 0.0029(4)
C(9) 0.0495(7) 0.0405(6) 0.0459(6) 0.0079(6) -0.0032(5) -0.0048(5)
C(10) 0.0669(9) 0.0367(7) 0.073(1) 0.0007(6) -0.0050(7) -0.0125(6)
C(11) 0.0684(9) 0.0446(7) 0.076(1) -0.0178(7) -0.0063(8) -0.0006(6)
C(12) 0.0382(7) 0.0561(7) 0.0633(8) -0.0131(5) -0.0015(6) -0.0014(6)
C(13) 0.0307(6) 0.0357(6) 0.0504(6) 0.0042(4) -0.0042(5) 0.0014(4)
C(14) 0.0450(7) 0.0714(9) 0.0533(7) -0.0054(7) -0.0053(6) -0.0116(6)
C(15) 0.0536(8) 0.079(1) 0.079(1) -0.0003(7) -0.0174(7) -0.0287(7)
C(16) 0.0487(8) 0.0548(8) 0.117(1) -0.0146(7) -0.0158(8) -0.0102(8)
C(17) 0.058(1) 0.074(1) 0.099(1) -0.0247(7) -0.0055(9) 0.0211(8)
C(18) 0.0444(7) 0.0590(8) 0.0625(8) -0.0084(6) 0.0029(6) 0.0097(6)

loop_
_atom_type_symbol
_atom_type_oxidation_number
_atom_type_number_in_cell
_atom_type_scat_dispersion_real
_atom_type_scat_dispersion_imag
_atom_type_scat_source
C 0 60 0.002 0.002
;International Tables for Crystallography
(1992, Vol. C, Tables 4.2.6.8 and 6.1.1.1)
;
H 0 72 0.000 0.000
;International Tables for Crystallography
(1992, Vol. C, Table 6.1.1.2)
;
Cl 0 8 0.132 0.159
;International Tables for Crystallography
(1992, Vol. C, Tables 4.2.6.8 and 6.1.1.1)
;
O 0 4 0.008 0.006
;International Tables for Crystallography
(1992, Vol. C, Tables 4.2.6.8 and 6.1.1.1)
;

loop_
_geom_angle_atom_site_label_1
_geom_angle_atom_site_label_2
_geom_angle_atom_site_label_3
_geom_angle
_geom_angle_publ_flag
C1 O6 C7 117.4(1) yes
CL3 C1 O6 115.1(1) yes
CL3 C1 C2 118.8(1) yes
O6 C1 C2 125.8(2) yes
CL4 C2 C1 117.0(1) yes
CL4 C2 C5 114.8(2) yes
C1 C2 C5 128.1(2) yes
C2 C5 H1 109.5 no
C2 C5 H2 109.5 no
C2 C5 H3 109.5 no
H1 C5 H2 109.5 no
H1 C5 H3 109.5 no
H2 C5 H3 109.5 no
O6 C7 C8 107.4(1) yes
O6 C7 C12 110.0(1) yes
O6 C7 H4 109.1 no
C8 C7 C12 112.0(2) yes
C8 C7 H4 109.1 no
C12 C7 H4 109.1 no
C7 C8 C9 108.5(1) yes
C7 C8 C13 114.6(1) yes
C7 C8 H5 107.5 no
C9 C8 C13 111.1(1) yes
C9 C8 H5 107.5 no
C13 C8 H5 107.5 no
C8 C9 C10 111.9(2) yes
C8 C9 H6 108.8 no
C8 C9 H7 108.8 no
C10 C9 H6 108.9 no
C10 C9 H7 108.9 no
H6 C9 H7 109.5 no
C9 C10 C11 111.2(2) yes
C9 C10 H8 109.0 no
C9 C10 H9 109.0 no
C11 C10 H8 109.1 no
C11 C10 H9 109.1 no
H8 C10 H9 109.5 no
C10 C11 C12 111.6(2) yes
C10 C11 H10 108.9 no
C10 C11 H11 108.9 no
C12 C11 H10 108.9 no
C12 C11 H11 108.9 no
H10 C11 H11 109.5 no
C7 C12 C11 110.3(2) yes
C7 C12 H12 109.2 no
C7 C12 H13 109.2 no
C11 C12 H12 109.3 no
C11 C12 H13 109.3 no
H12 C12 H13 109.5 no
C8 C13 C14 122.6(2) yes
C8 C13 C18 119.6(2) yes
C14 C13 C18 117.8(2) yes
C13 C14 C15 120.6(2) yes
C13 C14 H14 119.7 no
C15 C14 H14 119.7 no
C14 C15 C16 120.5(2) yes
C14 C15 H15 119.8 no
C16 C15 H15 119.7 no
C15 C16 C17 119.2(2) yes
C15 C16 H16 120.4 no
C17 C16 H16 120.4 no
C16 C17 C18 121.1(2) yes
C16 C17 H17 119.5 no
C18 C17 H17 119.5 no
C13 C18 C17 120.8(2) yes
C13 C18 H18 119.6 no
C17 C18 H18 119.6 no

loop_
_geom_bond_atom_site_label_1
_geom_bond_atom_site_label_2
_geom_bond_distance
_geom_bond_publ_flag
CL3 C1 1.748(2) yes
CL4 C2 1.728(2) yes
O6 C1 1.339(2) yes
O6 C7 1.460(2) yes
C1 C2 1.318(3) yes
C2 C5 1.477(3) yes
C5 H1 0.95 no
C5 H2 0.95 no
C5 H3 0.95 no
C7 C8 1.506(2) yes
C7 C12 1.520(3) yes
C7 H4 0.95 no
C8 C9 1.542(2) yes
C8 C13 1.512(2) yes
C8 H5 0.95 no
C9 C10 1.518(3) yes
C9 H6 0.95 no
C9 H7 0.95 no
C10 C11 1.517(4) yes
C10 H8 0.95 no
C10 H9 0.95 no
C11 C12 1.514(3) yes
C11 H10 0.95 no
C11 H11 0.95 no
C12 H12 0.95 no
C12 H13 0.95 no
C13 C14 1.380(3) yes
C13 C18 1.387(3) yes
C14 C15 1.388(3) yes
C14 H14 0.95 no
C15 C16 1.371(4) yes
C15 H15 0.95 no
C16 C17 1.355(4) yes
C16 H16 0.95 no
C17 C18 1.375(3) yes
C17 H17 0.95 no
C18 H18 0.95 no

loop_
_geom_contact_atom_site_label_1
_geom_contact_atom_site_label_2
_geom_contact_distance
_geom_contact_site_symmetry_2
_geom_contact_publ_flag
CL4 CL4 3.597(1) 2_556 no
C1 C11 3.547(3) 1_565 no

loop_
_cod_related_entry_id
_cod_related_entry_database
_cod_related_entry_code
1 ChemSpider 26589966
